data_4303895
loop_
_publ_author_name
'Su-Yun Zhang'
'Hai-Long Jiang'
'Chuan-Fu Sun'
'Jiang-Gao Mao'

_publ_section_title
;
Syntheses, Crystal Structures, and Properties of Five New Transition Metal
Molybdenum(VI) Selenites and Tellurites
;
_journal_name_full 'Inorganic Chemistry'
_journal_page_first 11809
_journal_page_last 11820
_journal_paper_doi 10.1021/ic901855x
_journal_volume 48
_journal_year 2009
_chemical_formula_moiety 'Cu2 Mo O7 Se'
_chemical_formula_sum 'Cu2 Mo O7 Se'
_chemical_formula_weight 413.98
_chemical_name_systematic
; 
 ? 
;
_space_group_IT_number 14
_symmetry_cell_setting monoclinic
_symmetry_space_group_name_Hall '-P 2ybc'
_symmetry_space_group_name_H-M 'P 1 21/c 1'
_atom_sites_solution_hydrogens none
_atom_sites_solution_primary direct
_atom_sites_solution_secondary difmap
_audit_creation_method SHELXL-97
_cell_angle_alpha 90.00
_cell_angle_beta 104.675(12)
_cell_angle_gamma 90.00
_cell_formula_units_Z 4
_cell_length_a 8.148(5)
_cell_length_b 9.023(5)
_cell_length_c 8.392(5)
_cell_measurement_temperature 293(2)
_cell_volume 596.8(6)
_computing_structure_refinement 'SHELXL-97 (Sheldrick, 1997)'
_computing_structure_solution 'SHELXS-97 (Sheldrick, 1990)'
_diffrn_ambient_temperature 293(2)
_diffrn_measured_fraction_theta_full 0.966
_diffrn_measured_fraction_theta_max 0.966
_diffrn_measurement_device_type 'Mercury70 (2x2 bin mode)'
_diffrn_measurement_method CCD_Profile_fitting
_diffrn_radiation_monochromator graphite
_diffrn_radiation_source 'fine-focus sealed tube'
_diffrn_radiation_type MoK\a
_diffrn_radiation_wavelength 0.71073
_diffrn_reflns_av_R_equivalents 0.0313
_diffrn_reflns_av_sigmaI/netI 0.0302
_diffrn_reflns_limit_h_max 10
_diffrn_reflns_limit_h_min -9
_diffrn_reflns_limit_k_max 11
_diffrn_reflns_limit_k_min -11
_diffrn_reflns_limit_l_max 10
_diffrn_reflns_limit_l_min -10
_diffrn_reflns_number 4467
_diffrn_reflns_theta_full 27.48
_diffrn_reflns_theta_max 27.48
_diffrn_reflns_theta_min 2.58
_diffrn_standards_decay_% <1.0
_exptl_absorpt_coefficient_mu 15.213
_exptl_absorpt_correction_T_max 1.0000
_exptl_absorpt_correction_T_min 0.3950
_exptl_absorpt_correction_type multi-scan
_exptl_crystal_colour green
_exptl_crystal_density_diffrn 4.607
_exptl_crystal_density_method 'not measured'
_exptl_crystal_description brick
_exptl_crystal_F_000 760
_exptl_crystal_size_max 0.1000
_exptl_crystal_size_mid 0.1000
_exptl_crystal_size_min 0.0500
_refine_diff_density_max 0.910
_refine_diff_density_min -1.178
_refine_diff_density_rms 0.215
_refine_ls_extinction_method none
_refine_ls_goodness_of_fit_ref 1.112
_refine_ls_hydrogen_treatment none
_refine_ls_matrix_type full
_refine_ls_number_parameters 100
_refine_ls_number_reflns 1316
_refine_ls_number_restraints 0
_refine_ls_restrained_S_all 1.112
_refine_ls_R_factor_all 0.0309
_refine_ls_R_factor_gt 0.0279
_refine_ls_shift/su_max 0.000
_refine_ls_shift/su_mean 0.000
_refine_ls_structure_factor_coef Fsqd
_refine_ls_weighting_details 'calc w=1/[\s^2^(Fo^2^)+(0.0286P)^2^+1.3264P] where P=(Fo^2^+2Fc^2^)/3'
_refine_ls_weighting_scheme calc
_refine_ls_wR_factor_gt 0.0601
_refine_ls_wR_factor_ref 0.0619
_reflns_number_gt 1241
_reflns_number_total 1316
_reflns_threshold_expression >2sigma(I)
_cod_data_source_file ic901855x_si_001_4.cif
_cod_data_source_block Cu2(MoO4)(SeO3)
_cod_depositor_comments
;
The following automatic conversions were performed:
'_exptl_absorpt_correction_type' value 'Multi-scan' changed to
'multi-scan' according to
'/home/saulius/struct/CIF-dictionaries/cif_core.dic' dictionary named
'cif_core.dic' version 2.4.1 from 2010-06-29.

Automatic conversion script
Id: cif_fix_enum 1527 2010-12-29 10:47:43Z saulius 
;
_cod_database_code 4303895

loop_
_symmetry_equiv_pos_as_xyz
'x, y, z'
'-x, y+1/2, -z+1/2'
'-x, -y, -z'
'x, -y-1/2, z-1/2'

loop_
_atom_site_label
_atom_site_type_symbol
_atom_site_fract_x
_atom_site_fract_y
_atom_site_fract_z
_atom_site_U_iso_or_equiv
_atom_site_adp_type
_atom_site_occupancy
_atom_site_symmetry_multiplicity
_atom_site_calc_flag
_atom_site_refinement_flags
_atom_site_disorder_assembly
_atom_site_disorder_group
Cu1 Cu 0.31351(8) -0.00693(6) 0.38130(7) 0.00999(16) Uani 1 1 d . . .
Cu2 Cu 0.31612(8) -0.00682(6) 0.02771(7) 0.01051(16) Uani 1 1 d . . .
Mo1 Mo 0.12193(5) 0.29123(4) 0.15752(5) 0.00742(12) Uani 1 1 d . . .
Se1 Se 0.31824(6) -0.32792(5) 0.20537(5) 0.00728(13) Uani 1 1 d . . .
O1 O 0.3807(5) -0.1445(4) 0.2197(4) 0.0105(7) Uani 1 1 d . . .
O2 O 0.4346(4) -0.3865(4) 0.3920(4) 0.0109(7) Uani 1 1 d . . .
O3 O 0.4339(4) -0.3919(4) 0.0789(4) 0.0106(7) Uani 1 1 d . . .
O4 O 0.2189(5) 0.1061(4) 0.1805(4) 0.0115(7) Uani 1 1 d . . .
O5 O 0.1753(5) 0.3902(4) -0.0010(4) 0.0162(8) Uani 1 1 d . . .
O6 O -0.0963(5) 0.2712(4) 0.1073(5) 0.0188(8) Uani 1 1 d . . .
O7 O 0.1830(5) 0.3949(4) 0.3387(4) 0.0188(8) Uani 1 1 d . . .

loop_
_atom_site_aniso_label
_atom_site_aniso_U_11
_atom_site_aniso_U_22
_atom_site_aniso_U_33
_atom_site_aniso_U_23
_atom_site_aniso_U_13
_atom_site_aniso_U_12
Cu1 0.0145(4) 0.0126(3) 0.0043(3) 0.0013(2) 0.0050(3) 0.0041(2)
Cu2 0.0160(4) 0.0125(3) 0.0047(3) 0.0005(2) 0.0057(3) 0.0033(2)
Mo1 0.0082(2) 0.0096(2) 0.0053(2) 0.00044(14) 0.00332(17) 0.00009(15)
Se1 0.0087(3) 0.0092(2) 0.0050(2) 0.00015(15) 0.0038(2) 0.00070(16)
O1 0.0143(19) 0.0111(15) 0.0069(15) 0.0009(13) 0.0040(14) -0.0011(14)
O2 0.0127(18) 0.0152(17) 0.0056(15) 0.0031(13) 0.0039(14) 0.0018(14)
O3 0.0117(19) 0.0157(17) 0.0050(15) -0.0013(12) 0.0032(14) 0.0008(14)
O4 0.0130(19) 0.0147(17) 0.0073(15) 0.0014(13) 0.0036(14) 0.0051(14)
O5 0.021(2) 0.0170(18) 0.0148(18) 0.0019(14) 0.0117(16) -0.0004(15)
O6 0.011(2) 0.025(2) 0.0201(19) 0.0080(16) 0.0040(16) 0.0013(15)
O7 0.025(2) 0.0175(19) 0.0131(18) -0.0027(15) 0.0036(16) -0.0025(16)

loop_
_atom_type_symbol
_atom_type_description
_atom_type_scat_dispersion_real
_atom_type_scat_dispersion_imag
_atom_type_scat_source
O O 0.0106 0.0060 'International Tables Vol C Tables 4.2.6.8 and 6.1.1.4'
Cu Cu 0.3201 1.2651 'International Tables Vol C Tables 4.2.6.8 and 6.1.1.4'
Se Se -0.0929 2.2259 'International Tables Vol C Tables 4.2.6.8 and 6.1.1.4'
Mo Mo -1.6832 0.6857 'International Tables Vol C Tables 4.2.6.8 and 6.1.1.4'

loop_
_geom_angle_atom_site_label_1
_geom_angle_atom_site_label_2
_geom_angle_atom_site_label_3
_geom_angle
_geom_angle_site_symmetry_1
_geom_angle_site_symmetry_3
_geom_angle_publ_flag
O3 Cu1 O4 172.87(15) 4_556 . ?
O3 Cu1 O5 93.01(15) 4_556 4_566 ?
O4 Cu1 O5 90.14(15) . 4_566 ?
O3 Cu1 O1 96.98(14) 4_556 . ?
O4 Cu1 O1 81.72(14) . . ?
O5 Cu1 O1 161.85(16) 4_566 . ?
O3 Cu1 O3 81.06(14) 4_556 2_655 ?
O4 Cu1 O3 91.91(14) . 2_655 ?
O5 Cu1 O3 107.15(14) 4_566 2_655 ?
O1 Cu1 O3 89.40(13) . 2_655 ?
O3 Cu1 Cu2 136.69(10) 4_556 . ?
O4 Cu1 Cu2 40.52(10) . . ?
O5 Cu1 Cu2 130.30(11) 4_566 . ?
O1 Cu1 Cu2 41.94(10) . . ?
O3 Cu1 Cu2 84.86(8) 2_655 . ?
O2 Cu2 O4 174.09(15) 4 . ?
O2 Cu2 O7 92.09(15) 4 4_565 ?
O4 Cu2 O7 91.66(15) . 4_565 ?
O2 Cu2 O1 95.58(14) 4 . ?
O4 Cu2 O1 82.10(14) . . ?
O7 Cu2 O1 162.25(16) 4_565 . ?
O2 Cu2 O2 82.47(14) 4 2_655 ?
O4 Cu2 O2 92.12(14) . 2_655 ?
O7 Cu2 O2 105.45(15) 4_565 2_655 ?
O1 Cu2 O2 91.43(13) . 2_655 ?
O2 Cu2 Cu1 136.16(11) 4 . ?
O4 Cu2 Cu1 40.46(10) . . ?
O7 Cu2 Cu1 131.72(11) 4_565 . ?
O1 Cu2 Cu1 42.37(10) . . ?
O2 Cu2 Cu1 86.29(8) 2_655 . ?
O6 Mo1 O5 107.86(17) . . ?
O6 Mo1 O7 108.44(18) . . ?
O5 Mo1 O7 108.57(17) . . ?
O6 Mo1 O4 108.58(17) . . ?
O5 Mo1 O4 111.19(16) . . ?
O7 Mo1 O4 112.06(16) . . ?
O3 Se1 O2 101.73(16) . . ?
O3 Se1 O1 99.78(16) . . ?
O2 Se1 O1 98.52(16) . . ?
Se1 O1 Cu2 121.80(19) . . ?
Se1 O1 Cu1 120.80(17) . . ?
Cu2 O1 Cu1 95.69(15) . . ?
Se1 O2 Cu2 117.06(19) . 4_556 ?
Se1 O2 Cu2 132.66(17) . 2_645 ?
Cu2 O2 Cu2 97.53(14) 4_556 2_645 ?
Se1 O3 Cu1 117.31(19) . 4 ?
Se1 O3 Cu1 134.29(18) . 2_645 ?
Cu1 O3 Cu1 98.94(14) 4 2_645 ?
Mo1 O4 Cu1 129.09(18) . . ?
Mo1 O4 Cu2 129.77(18) . . ?
Cu1 O4 Cu2 99.02(15) . . ?
Mo1 O5 Cu1 159.3(2) . 4_565 ?
Mo1 O7 Cu2 163.2(2) . 4_566 ?

loop_
_geom_bond_atom_site_label_1
_geom_bond_atom_site_label_2
_geom_bond_distance
_geom_bond_site_symmetry_2
_geom_bond_publ_flag
Cu1 O3 1.929(3) 4_556 ?
Cu1 O4 1.953(3) . ?
Cu1 O5 1.979(3) 4_566 ?
Cu1 O1 2.013(3) . ?
Cu1 O3 2.253(4) 2_655 ?
Cu1 Cu2 2.9728(19) . ?
Cu2 O2 1.927(3) 4 ?
Cu2 O4 1.956(3) . ?
Cu2 O7 1.959(4) 4_565 ?
Cu2 O1 1.997(3) . ?
Cu2 O2 2.251(4) 2_655 ?
Mo1 O6 1.730(4) . ?
Mo1 O5 1.746(3) . ?
Mo1 O7 1.747(4) . ?
Mo1 O4 1.837(3) . ?
Se1 O3 1.689(3) . ?
Se1 O2 1.696(3) . ?
Se1 O1 1.727(3) . ?
O2 Cu2 1.927(3) 4_556 ?
O2 Cu2 2.251(4) 2_645 ?
O3 Cu1 1.929(3) 4 ?
O3 Cu1 2.253(4) 2_645 ?
O5 Cu1 1.979(3) 4_565 ?
O7 Cu2 1.959(4) 4_566 ?
